data_4026518
loop_
_publ_author_name
'Daizong Lin'
'Li Lv'
'Jiang Wang'
'Xiao Ding'
'Hualiang Jiang'
'Hong Liu'

_publ_section_title
;
 Preparation of \a-Alkyl-\b-Amino Acids via \b-Alanine Ni(II) Complex
;
_journal_name_full 'Journal of Organic Chemistry'
_journal_page_first 6649
_journal_page_last 6656
_journal_paper_doi 10.1021/jo200971k
_journal_volume 76
_journal_year 2011
_chemical_formula_sum 'C29 H21 N3 Ni O3'
_chemical_formula_weight 518.20
_chemical_name_systematic
; 
 ? 
;
_space_group_IT_number 14
_symmetry_cell_setting monoclinic
_symmetry_space_group_name_Hall '-P 2ybc'
_symmetry_space_group_name_H-M 'P 1 21/c 1'
_atom_sites_solution_hydrogens geom
_atom_sites_solution_primary direct
_atom_sites_solution_secondary difmap
_audit_creation_method SHELXL-97
_cell_angle_alpha 90.00
_cell_angle_beta 96.322(2)
_cell_angle_gamma 90.00
_cell_formula_units_Z 4
_cell_length_a 8.8486(13)
_cell_length_b 9.5964(14)
_cell_length_c 27.377(4)
_cell_measurement_reflns_used 9945
_cell_measurement_temperature 296(2)
_cell_measurement_theta_max 54.195
_cell_measurement_theta_min 4.501
_cell_volume 2310.6(6)
_computing_cell_refinement 'Bruker SAINT'
_computing_data_collection 'Bruker APEX2'
_computing_data_reduction 'Bruker SAINT'
_computing_molecular_graphics 'Bruker SHELXTL'
_computing_publication_material 'Bruker SHELXTL'
_computing_structure_refinement 'SHELXL-97 (Sheldrick, 2008)'
_computing_structure_solution 'SHELXS-97 (Sheldrick, 2008)'
_diffrn_ambient_temperature 296(2)
_diffrn_measured_fraction_theta_full 0.992
_diffrn_measured_fraction_theta_max 0.992
_diffrn_measurement_device_type 'Bruker APEX-II CCD'
_diffrn_measurement_method '\f and \w scans'
_diffrn_radiation_monochromator graphite
_diffrn_radiation_source 'fine-focus sealed tube'
_diffrn_radiation_type MoK\a
_diffrn_radiation_wavelength 0.71073
_diffrn_reflns_av_R_equivalents 0.0188
_diffrn_reflns_av_sigmaI/netI 0.0188
_diffrn_reflns_limit_h_max 10
_diffrn_reflns_limit_h_min -10
_diffrn_reflns_limit_k_max 11
_diffrn_reflns_limit_k_min -11
_diffrn_reflns_limit_l_max 31
_diffrn_reflns_limit_l_min -33
_diffrn_reflns_number 16116
_diffrn_reflns_theta_full 26.00
_diffrn_reflns_theta_max 26.00
_diffrn_reflns_theta_min 1.50
_exptl_absorpt_coefficient_mu 0.878
_exptl_absorpt_correction_T_max 0.7455
_exptl_absorpt_correction_T_min 0.6340
_exptl_absorpt_correction_type multi-scan
_exptl_absorpt_process_details sadabs
_exptl_crystal_colour red
_exptl_crystal_density_diffrn 1.490
_exptl_crystal_density_meas 1.49
_exptl_crystal_description prismatic
_exptl_crystal_F_000 1072
_exptl_crystal_size_max 0.258
_exptl_crystal_size_mid 0.203
_exptl_crystal_size_min 0.147
_refine_diff_density_max 0.325
_refine_diff_density_min -0.221
_refine_diff_density_rms 0.050
_refine_ls_extinction_coef 0.0017(4)
_refine_ls_extinction_expression Fc^*^=kFc[1+0.001xFc^2^\l^3^/sin(2\q)]^-1/4^
_refine_ls_extinction_method SHELXL
_refine_ls_goodness_of_fit_ref 1.076
_refine_ls_hydrogen_treatment constr
_refine_ls_matrix_type full
_refine_ls_number_parameters 326
_refine_ls_number_reflns 4487
_refine_ls_number_restraints 0
_refine_ls_restrained_S_all 1.076
_refine_ls_R_factor_all 0.0311
_refine_ls_R_factor_gt 0.0284
_refine_ls_shift/su_max 0.001
_refine_ls_shift/su_mean 0.000
_refine_ls_structure_factor_coef Fsqd
_refine_ls_weighting_details 'calc w=1/[\s^2^(Fo^2^)+(0.0516P)^2^+0.6549P] where P=(Fo^2^+2Fc^2^)/3'
_refine_ls_weighting_scheme calc
_refine_ls_wR_factor_gt 0.0861
_refine_ls_wR_factor_ref 0.0880
_reflns_number_gt 4126
_reflns_number_total 4487
_reflns_threshold_expression >2sigma(I)
_cod_data_source_file jo200971k_si_001.cif
_cod_data_source_block mo_dm1013_0m
_cod_database_code 4026518

loop_
_symmetry_equiv_pos_as_xyz
'x, y, z'
'-x, y+1/2, -z+1/2'
'-x, -y, -z'
'x, -y-1/2, z-1/2'

loop_
_atom_site_label
_atom_site_type_symbol
_atom_site_fract_x
_atom_site_fract_y
_atom_site_fract_z
_atom_site_U_iso_or_equiv
_atom_site_adp_type
_atom_site_occupancy
_atom_site_symmetry_multiplicity
_atom_site_calc_flag
_atom_site_refinement_flags
Ni Ni 1.01492(2) 0.51402(2) 0.433808(7) 0.03467(10) Uani 1 1 d .
N1 N 0.91721(15) 0.63876(14) 0.38844(5) 0.0344(3) Uani 1 1 d .
N2 N 0.87269(17) 0.37238(15) 0.41843(5) 0.0396(3) Uani 1 1 d .
N3 N 1.13264(17) 0.37287(16) 0.46867(5) 0.0409(3) Uani 1 1 d .
O1 O 1.30606(17) 0.82798(15) 0.46038(6) 0.0621(4) Uani 1 1 d .
O2 O 1.15508(15) 0.64466(14) 0.45955(5) 0.0459(3) Uani 1 1 d .
O3 O 0.8693(2) 0.12960(16) 0.41532(7) 0.0760(5) Uani 1 1 d .
C1 C 1.20595(19) 0.75304(19) 0.43931(7) 0.0420(4) Uani 1 1 d .
C2 C 1.14236(19) 0.78871(18) 0.38829(7) 0.0397(4) Uani 1 1 d .
C3 C 1.01092(19) 0.73594(18) 0.36719(6) 0.0374(4) Uani 1 1 d .
H3 H 0.9781 0.7661 0.3355 0.045 Uiso 1 1 calc R
C4 C 0.77468(18) 0.63139(17) 0.36893(6) 0.0334(3) Uani 1 1 d .
C5 C 0.6710(2) 0.52247(18) 0.38089(6) 0.0365(4) Uani 1 1 d .
C6 C 0.5134(2) 0.5455(2) 0.36843(7) 0.0442(4) Uani 1 1 d .
H6 H 0.4813 0.6302 0.3544 0.053 Uiso 1 1 calc R
C7 C 0.4069(2) 0.4471(2) 0.37640(8) 0.0526(5) Uani 1 1 d .
H7 H 0.3039 0.4643 0.3680 0.063 Uiso 1 1 calc R
C8 C 0.4562(2) 0.3208(2) 0.39732(8) 0.0557(5) Uani 1 1 d .
H8 H 0.3850 0.2528 0.4027 0.067 Uiso 1 1 calc R
C9 C 0.6068(2) 0.2946(2) 0.41009(7) 0.0520(5) Uani 1 1 d .
H9 H 0.6361 0.2090 0.4240 0.062 Uiso 1 1 calc R
C10 C 0.7195(2) 0.39449(18) 0.40270(6) 0.0384(4) Uani 1 1 d .
C11 C 0.9273(2) 0.2406(2) 0.42843(7) 0.0495(4) Uani 1 1 d .
C12 C 1.0776(2) 0.2442(2) 0.45907(7) 0.0463(4) Uani 1 1 d .
C13 C 1.1536(3) 0.1254(2) 0.47656(8) 0.0614(6) Uani 1 1 d .
H13 H 1.1125 0.0375 0.4696 0.074 Uiso 1 1 calc R
C14 C 1.2912(3) 0.1403(3) 0.50449(8) 0.0662(6) Uani 1 1 d .
H14 H 1.3453 0.0621 0.5165 0.079 Uiso 1 1 calc R
C15 C 1.3486(3) 0.2717(3) 0.51463(8) 0.0616(6) Uani 1 1 d .
H15 H 1.4416 0.2829 0.5336 0.074 Uiso 1 1 calc R
C16 C 1.2669(2) 0.3873(2) 0.49630(6) 0.0488(5) Uani 1 1 d .
H16 H 1.3056 0.4761 0.5032 0.059 Uiso 1 1 calc R
C17 C 0.71402(18) 0.74057(18) 0.33279(6) 0.0367(4) Uani 1 1 d .
C18 C 0.6938(2) 0.8762(2) 0.34866(8) 0.0483(4) Uani 1 1 d .
H18 H 0.7179 0.8995 0.3816 0.058 Uiso 1 1 calc R
C19 C 0.6372(3) 0.9765(2) 0.31494(10) 0.0601(6) Uani 1 1 d .
H19 H 0.6199 1.0666 0.3255 0.072 Uiso 1 1 calc R
C20 C 0.6067(2) 0.9438(3) 0.26634(9) 0.0607(6) Uani 1 1 d .
H20 H 0.5710 1.0123 0.2439 0.073 Uiso 1 1 calc R
C21 C 0.6283(2) 0.8099(2) 0.25022(8) 0.0569(5) Uani 1 1 d .
H21 H 0.6078 0.7884 0.2170 0.068 Uiso 1 1 calc R
C22 C 0.6809(2) 0.7071(2) 0.28354(7) 0.0431(4) Uani 1 1 d .
H22 H 0.6938 0.6163 0.2729 0.052 Uiso 1 1 calc R
C23 C 1.2284(2) 0.8968(2) 0.36173(8) 0.0533(5) Uani 1 1 d .
H23A H 1.2186 0.9866 0.3773 0.064 Uiso 1 1 calc R
H23B H 1.3354 0.8724 0.3653 0.064 Uiso 1 1 calc R
C24 C 1.1738(2) 0.9096(2) 0.30800(7) 0.0451(4) Uani 1 1 d .
C25 C 1.0534(3) 0.9959(2) 0.29136(9) 0.0545(5) Uani 1 1 d .
H25 H 1.0119 1.0545 0.3135 0.065 Uiso 1 1 calc R
C26 C 0.9938(3) 0.9965(2) 0.24234(10) 0.0631(6) Uani 1 1 d .
H26 H 0.9123 1.0544 0.2319 0.076 Uiso 1 1 calc R
C27 C 1.0546(3) 0.9120(3) 0.20937(9) 0.0649(6) Uani 1 1 d .
H27 H 1.0134 0.9110 0.1766 0.078 Uiso 1 1 calc R
C28 C 1.1770(3) 0.8283(2) 0.22483(9) 0.0662(6) Uani 1 1 d .
H28 H 1.2202 0.7724 0.2024 0.079 Uiso 1 1 calc R
C29 C 1.2352(2) 0.8275(2) 0.27357(9) 0.0560(5) Uani 1 1 d .
H29 H 1.3178 0.7705 0.2836 0.067 Uiso 1 1 calc R

loop_
_atom_site_aniso_label
_atom_site_aniso_U_11
_atom_site_aniso_U_22
_atom_site_aniso_U_33
_atom_site_aniso_U_23
_atom_site_aniso_U_13
_atom_site_aniso_U_12
Ni 0.04051(15) 0.03379(14) 0.02911(14) 0.00254(8) 0.00123(9) 0.00414(8)
N1 0.0370(7) 0.0339(7) 0.0318(7) 0.0014(5) 0.0022(5) 0.0002(5)
N2 0.0494(8) 0.0336(7) 0.0357(7) 0.0026(6) 0.0045(6) 0.0024(6)
N3 0.0501(8) 0.0435(8) 0.0294(7) 0.0031(6) 0.0053(6) 0.0120(7)
O1 0.0590(8) 0.0486(8) 0.0716(10) -0.0003(7) -0.0246(7) -0.0064(7)
O2 0.0494(7) 0.0453(7) 0.0400(7) 0.0033(5) -0.0091(5) -0.0007(6)
O3 0.0856(12) 0.0343(8) 0.1041(14) -0.0070(8) -0.0077(10) 0.0004(7)
C1 0.0387(9) 0.0380(9) 0.0474(10) -0.0034(8) -0.0043(7) 0.0075(7)
C2 0.0381(8) 0.0370(9) 0.0437(10) 0.0017(7) 0.0026(7) 0.0014(7)
C3 0.0395(8) 0.0380(9) 0.0341(8) 0.0059(7) 0.0013(6) 0.0004(7)
C4 0.0371(8) 0.0342(8) 0.0286(8) -0.0010(6) 0.0018(6) 0.0008(6)
C5 0.0411(9) 0.0393(9) 0.0294(8) -0.0017(6) 0.0051(7) -0.0022(7)
C6 0.0406(9) 0.0500(10) 0.0420(10) 0.0009(8) 0.0045(7) -0.0010(8)
C7 0.0421(10) 0.0672(13) 0.0490(11) -0.0005(10) 0.0076(8) -0.0082(9)
C8 0.0553(11) 0.0605(13) 0.0534(12) 0.0001(10) 0.0150(9) -0.0197(10)
C9 0.0638(12) 0.0435(10) 0.0499(11) 0.0047(8) 0.0125(9) -0.0093(9)
C10 0.0469(9) 0.0384(9) 0.0307(8) -0.0014(7) 0.0076(7) -0.0034(7)
C11 0.0633(12) 0.0377(10) 0.0477(11) 0.0014(8) 0.0072(9) 0.0047(8)
C12 0.0608(11) 0.0404(10) 0.0390(9) 0.0051(7) 0.0111(8) 0.0138(8)
C13 0.0827(15) 0.0433(11) 0.0596(13) 0.0101(9) 0.0148(11) 0.0208(10)
C14 0.0856(16) 0.0606(14) 0.0525(12) 0.0119(10) 0.0078(11) 0.0362(12)
C15 0.0662(13) 0.0759(15) 0.0409(11) 0.0035(10) -0.0024(9) 0.0280(12)
C16 0.0554(11) 0.0576(12) 0.0327(9) -0.0002(8) 0.0013(8) 0.0162(9)
C17 0.0321(8) 0.0374(9) 0.0400(9) 0.0061(7) 0.0011(6) 0.0001(6)
C18 0.0525(10) 0.0398(10) 0.0523(11) 0.0018(8) 0.0041(8) 0.0010(8)
C19 0.0560(12) 0.0388(11) 0.0866(18) 0.0140(10) 0.0122(12) 0.0065(9)
C20 0.0456(10) 0.0609(13) 0.0739(15) 0.0323(12) -0.0002(10) 0.0051(9)
C21 0.0481(11) 0.0726(15) 0.0477(11) 0.0186(10) -0.0053(9) -0.0030(10)
C22 0.0397(9) 0.0468(10) 0.0413(9) 0.0045(8) -0.0020(7) -0.0002(7)
C23 0.0468(10) 0.0528(11) 0.0593(12) 0.0072(9) 0.0019(9) -0.0118(9)
C24 0.0396(9) 0.0414(9) 0.0556(11) 0.0091(8) 0.0115(8) -0.0072(7)
C25 0.0562(12) 0.0504(11) 0.0599(13) 0.0105(9) 0.0201(10) 0.0093(9)
C26 0.0544(12) 0.0690(15) 0.0667(15) 0.0251(11) 0.0100(11) 0.0082(10)
C27 0.0784(15) 0.0662(14) 0.0508(12) 0.0139(11) 0.0109(11) -0.0164(12)
C28 0.0893(17) 0.0505(12) 0.0648(15) 0.0019(10) 0.0355(13) -0.0026(12)
C29 0.0540(11) 0.0460(11) 0.0715(14) 0.0124(10) 0.0232(10) 0.0067(9)

loop_
_atom_type_symbol
_atom_type_description
_atom_type_scat_dispersion_real
_atom_type_scat_dispersion_imag
_atom_type_scat_source
C C 0.0033 0.0016 'International Tables Vol C Tables 4.2.6.8 and 6.1.1.4'
H H 0.0000 0.0000 'International Tables Vol C Tables 4.2.6.8 and 6.1.1.4'
N N 0.0061 0.0033 'International Tables Vol C Tables 4.2.6.8 and 6.1.1.4'
O O 0.0106 0.0060 'International Tables Vol C Tables 4.2.6.8 and 6.1.1.4'
Ni Ni 0.3393 1.1124 'International Tables Vol C Tables 4.2.6.8 and 6.1.1.4'

loop_
_geom_angle_atom_site_label_1
_geom_angle_atom_site_label_2
_geom_angle_atom_site_label_3
_geom_angle
O2 Ni N1 93.49(6)
O2 Ni N2 170.61(6)
N1 Ni N2 93.75(6)
O2 Ni N3 89.10(7)
N1 Ni N3 168.24(6)
N2 Ni N3 85.01(7)
C4 N1 C3 116.56(14)
C4 N1 Ni 126.04(12)
C3 N1 Ni 116.53(11)
C11 N2 C10 120.82(16)
C11 N2 Ni 114.33(13)
C10 N2 Ni 124.56(12)
C12 N3 C16 118.98(16)
C12 N3 Ni 112.97(12)
C16 N3 Ni 127.65(14)
C1 O2 Ni 129.64(11)
O1 C1 O2 122.59(17)
O1 C1 C2 118.87(17)
O2 C1 C2 118.54(15)
C3 C2 C1 122.59(16)
C3 C2 C23 120.59(16)
C1 C2 C23 116.70(16)
C2 C3 N1 126.30(15)
C2 C3 H3 116.8
N1 C3 H3 116.8
N1 C4 C5 123.23(15)
N1 C4 C17 119.19(14)
C5 C4 C17 117.58(14)
C10 C5 C6 118.89(16)
C10 C5 C4 123.49(16)
C6 C5 C4 117.59(16)
C7 C6 C5 122.07(19)
C7 C6 H6 119.0
C5 C6 H6 119.0
C6 C7 C8 118.50(19)
C6 C7 H7 120.8
C8 C7 H7 120.8
C9 C8 C7 121.30(19)
C9 C8 H8 119.4
C7 C8 H8 119.4
C8 C9 C10 121.6(2)
C8 C9 H9 119.2
C10 C9 H9 119.2
N2 C10 C5 120.23(15)
N2 C10 C9 122.04(17)
C5 C10 C9 117.65(17)
O3 C11 N2 128.3(2)
O3 C11 C12 120.37(18)
N2 C11 C12 111.35(17)
N3 C12 C13 122.6(2)
N3 C12 C11 114.36(15)
C13 C12 C11 123.1(2)
C14 C13 C12 118.4(2)
C14 C13 H13 120.8
C12 C13 H13 120.8
C13 C14 C15 119.5(2)
C13 C14 H14 120.2
C15 C14 H14 120.2
C14 C15 C16 119.6(2)
C14 C15 H15 120.2
C16 C15 H15 120.2
N3 C16 C15 120.9(2)
N3 C16 H16 119.5
C15 C16 H16 119.5
C22 C17 C18 120.04(16)
C22 C17 C4 120.13(16)
C18 C17 C4 119.82(16)
C19 C18 C17 119.4(2)
C19 C18 H18 120.3
C17 C18 H18 120.3
C20 C19 C18 120.5(2)
C20 C19 H19 119.8
C18 C19 H19 119.8
C19 C20 C21 120.44(19)
C19 C20 H20 119.8
C21 C20 H20 119.8
C20 C21 C22 120.0(2)
C20 C21 H21 120.0
C22 C21 H21 120.0
C17 C22 C21 119.60(19)
C17 C22 H22 120.2
C21 C22 H22 120.2
C24 C23 C2 113.66(16)
C24 C23 H23A 108.8
C2 C23 H23A 108.8
C24 C23 H23B 108.8
C2 C23 H23B 108.8
H23A C23 H23B 107.7
C29 C24 C25 117.5(2)
C29 C24 C23 120.80(19)
C25 C24 C23 121.57(19)
C26 C25 C24 121.1(2)
C26 C25 H25 119.4
C24 C25 H25 119.4
C27 C26 C25 120.1(2)
C27 C26 H26 120.0
C25 C26 H26 120.0
C26 C27 C28 119.8(2)
C26 C27 H27 120.1
C28 C27 H27 120.1
C27 C28 C29 119.9(2)
C27 C28 H28 120.0
C29 C28 H28 120.0
C28 C29 C24 121.6(2)
C28 C29 H29 119.2
C24 C29 H29 119.2

loop_
_geom_bond_atom_site_label_1
_geom_bond_atom_site_label_2
_geom_bond_distance
Ni O2 1.8477(13)
Ni N1 1.8672(14)
Ni N2 1.8687(15)
Ni N3 1.9005(14)
N1 C4 1.316(2)
N1 C3 1.415(2)
N2 C11 1.371(2)
N2 C10 1.392(2)
N3 C12 1.343(3)
N3 C16 1.344(2)
O1 C1 1.234(2)
O2 C1 1.283(2)
O3 C11 1.219(3)
C1 C2 1.487(2)
C2 C3 1.340(2)
C2 C23 1.518(3)
C3 H3 0.9300
C4 C5 1.452(2)
C4 C17 1.499(2)
C5 C10 1.412(2)
C5 C6 1.416(2)
C6 C7 1.369(3)
C6 H6 0.9300
C7 C8 1.390(3)
C7 H7 0.9300
C8 C9 1.363(3)
C8 H8 0.9300
C9 C10 1.413(3)
C9 H9 0.9300
C11 C12 1.492(3)
C12 C13 1.382(3)
C13 C14 1.372(4)
C13 H13 0.9300
C14 C15 1.376(4)
C14 H14 0.9300
C15 C16 1.388(3)
C15 H15 0.9300
C16 H16 0.9300
C17 C22 1.386(2)
C17 C18 1.390(3)
C18 C19 1.388(3)
C18 H18 0.9300
C19 C20 1.365(4)
C19 H19 0.9300
C20 C21 1.379(4)
C20 H20 0.9300
C21 C22 1.389(3)
C21 H21 0.9300
C22 H22 0.9300
C23 C24 1.502(3)
C23 H23A 0.9700
C23 H23B 0.9700
C24 C29 1.385(3)
C24 C25 1.386(3)
C25 C26 1.387(4)
C25 H25 0.9300
C26 C27 1.367(4)
C26 H26 0.9300
C27 C28 1.377(4)
C27 H27 0.9300
C28 C29 1.376(3)
C28 H28 0.9300
C29 H29 0.9300

loop_
_geom_torsion_atom_site_label_1
_geom_torsion_atom_site_label_2
_geom_torsion_atom_site_label_3
_geom_torsion_atom_site_label_4
_geom_torsion
O2 Ni N1 C4 -154.46(14)
N2 Ni N1 C4 19.55(14)
N3 Ni N1 C4 103.1(3)
O2 Ni N1 C3 36.63(13)
N2 Ni N1 C3 -149.36(13)
N3 Ni N1 C3 -65.9(4)
O2 Ni N2 C11 -64.5(4)
N1 Ni N2 C11 155.10(14)
N3 Ni N2 C11 -13.17(13)
O2 Ni N2 C10 109.3(4)
N1 Ni N2 C10 -31.04(14)
N3 Ni N2 C10 160.69(14)
O2 Ni N3 C12 -176.16(13)
N1 Ni N3 C12 -73.2(4)
N2 Ni N3 C12 11.17(13)
O2 Ni N3 C16 -3.58(16)
N1 Ni N3 C16 99.3(3)
N2 Ni N3 C16 -176.25(16)
N1 Ni O2 C1 -26.65(17)
N2 Ni O2 C1 -167.0(3)
N3 Ni O2 C1 141.87(16)
Ni O2 C1 O1 -176.28(14)
Ni O2 C1 C2 3.2(2)
O1 C1 C2 C3 -163.22(18)
O2 C1 C2 C3 17.3(3)
O1 C1 C2 C23 12.7(3)
O2 C1 C2 C23 -166.77(17)
C1 C2 C3 N1 -1.9(3)
C23 C2 C3 N1 -177.70(17)
C4 N1 C3 C2 160.16(17)
Ni N1 C3 C2 -29.9(2)
C3 N1 C4 C5 169.54(15)
Ni N1 C4 C5 0.6(2)
C3 N1 C4 C17 -11.0(2)
Ni N1 C4 C17 -179.86(11)
N1 C4 C5 C10 -18.8(3)
C17 C4 C5 C10 161.68(16)
N1 C4 C5 C6 163.21(16)
C17 C4 C5 C6 -16.3(2)
C10 C5 C6 C7 -0.7(3)
C4 C5 C6 C7 177.38(18)
C5 C6 C7 C8 -0.1(3)
C6 C7 C8 C9 0.4(3)
C7 C8 C9 C10 0.1(3)
C11 N2 C10 C5 -164.03(17)
Ni N2 C10 C5 22.5(2)
C11 N2 C10 C9 19.3(3)
Ni N2 C10 C9 -154.14(14)
C6 C5 C10 N2 -175.62(16)
C4 C5 C10 N2 6.4(2)
C6 C5 C10 C9 1.2(2)
C4 C5 C10 C9 -176.81(17)
C8 C9 C10 N2 175.85(18)
C8 C9 C10 C5 -0.9(3)
C10 N2 C11 O3 18.6(3)
Ni N2 C11 O3 -167.3(2)
C10 N2 C11 C12 -161.93(15)
Ni N2 C11 C12 12.2(2)
C16 N3 C12 C13 0.1(3)
Ni N3 C12 C13 173.36(16)
C16 N3 C12 C11 179.53(16)
Ni N3 C12 C11 -7.2(2)
O3 C11 C12 N3 176.5(2)
N2 C11 C12 N3 -3.1(2)
O3 C11 C12 C13 -4.1(3)
N2 C11 C12 C13 176.37(19)
N3 C12 C13 C14 -0.5(3)
C11 C12 C13 C14 -179.92(19)
C12 C13 C14 C15 0.6(3)
C13 C14 C15 C16 -0.3(3)
C12 N3 C16 C15 0.3(3)
Ni N3 C16 C15 -171.92(15)
C14 C15 C16 N3 -0.2(3)
N1 C4 C17 C22 109.58(18)
C5 C4 C17 C22 -70.9(2)
N1 C4 C17 C18 -69.2(2)
C5 C4 C17 C18 110.34(19)
C22 C17 C18 C19 1.4(3)
C4 C17 C18 C19 -179.84(17)
C17 C18 C19 C20 -2.3(3)
C18 C19 C20 C21 1.5(3)
C19 C20 C21 C22 0.3(3)
C18 C17 C22 C21 0.4(3)
C4 C17 C22 C21 -178.41(17)
C20 C21 C22 C17 -1.2(3)
C3 C2 C23 C24 -13.9(3)
C1 C2 C23 C24 170.09(17)
C2 C23 C24 C29 -89.0(2)
C2 C23 C24 C25 86.1(2)
C29 C24 C25 C26 2.0(3)
C23 C24 C25 C26 -173.33(19)
C24 C25 C26 C27 -0.6(3)
C25 C26 C27 C28 -1.2(4)
C26 C27 C28 C29 1.6(4)
C27 C28 C29 C24 -0.1(3)
C25 C24 C29 C28 -1.6(3)
C23 C24 C29 C28 173.74(19)
